data_7203234
loop_
_publ_author_name
'Russell, Jennifer M.'
'Parker, Andrew D. M.'
'Radosavljevic-Evans, Ivana'
'Howard, Judith A. K.'
'Steed, Jonathan W.'

_publ_section_title
;
 Anion-binding mode in a sulfanylphenyl urea complex: solid state
 symmetry breaking and solution chelation
;
_journal_issue 2
_journal_name_full CrystEngComm
_journal_page_first 119
_journal_paper_doi 10.1039/b516962c
_journal_volume 8
_journal_year 2006
_chemical_compound_source
;
?
;
_chemical_formula_moiety ' C28 H28 Ag1 N5 O5 S2 '
_chemical_formula_sum 'C28 H28 Ag N5 O5 S2'
_chemical_formula_weight 686.56
_chemical_name_systematic
;
?
;
_space_group_IT_number 61
_space_group_name_Hall '-P 2ac 2ab'
_symmetry_cell_setting orthorhombic
_symmetry_space_group_name_Hall '-P 2ac 2ab'
_symmetry_space_group_name_H-M 'P b c a'
_atom_sites_solution_hydrogens geom
_atom_sites_solution_primary direct
_audit_creation_date 05-15-02
_audit_creation_method CRYSTALS_ver_12-03-99
_cell_angle_alpha 90
_cell_angle_beta 90
_cell_angle_gamma 90
_cell_formula_units_Z 8
_cell_length_a 18.2449(9)
_cell_length_b 16.2679(8)
_cell_length_c 18.9904(10)
_cell_measurement_reflns_used 0
_cell_measurement_temperature 120
_cell_measurement_theta_max 0
_cell_measurement_theta_min 0
_cell_volume 5636.5(5)
_computing_cell_refinement
;
SAINT (Siemens ,1995)
;
_computing_data_collection
;
SMART (Siemens, 1993)
;
_computing_data_reduction
;
SAINT (Siemens ,1995)
;
_computing_molecular_graphics
;
CAMERON (Watkin et al 1996)
;
_computing_publication_material
;
CRYSTALS (Watkin et al 2003)
;
_computing_structure_refinement
;
CRYSTALS (Watkin et al 2003)
;
_computing_structure_solution
;
SIR92 (Altomare et al, 1994)
;
_diffrn_ambient_temperature 120
_diffrn_measured_fraction_theta_full 0.996
_diffrn_measured_fraction_theta_max 0.954
_diffrn_measurement_device_type
;
Bruker SMART
;
_diffrn_measurement_method \w
_diffrn_radiation_monochromator graphite
_diffrn_radiation_type 'Mo K\a'
_diffrn_radiation_wavelength 0.71073
_diffrn_reflns_av_R_equivalents 0.02
_diffrn_reflns_limit_h_max 25
_diffrn_reflns_limit_h_min -25
_diffrn_reflns_limit_k_max 23
_diffrn_reflns_limit_k_min -23
_diffrn_reflns_limit_l_max 27
_diffrn_reflns_limit_l_min -28
_diffrn_reflns_number 79432
_diffrn_reflns_theta_full 30.697
_diffrn_reflns_theta_max 31.976
_diffrn_reflns_theta_min 1.991
_diffrn_standards_decay_% 0.00
_diffrn_standards_interval_count 0
_diffrn_standards_interval_time 0
_diffrn_standards_number 0
_exptl_absorpt_coefficient_mu 0.912
_exptl_absorpt_correction_T_max 1.000
_exptl_absorpt_correction_T_min 0.911
_exptl_absorpt_correction_type none
_exptl_crystal_colour ' colourless '
_exptl_crystal_density_diffrn 1.618
_exptl_crystal_description ' cuboid '
_exptl_crystal_F_000 2800
_exptl_crystal_size_max 0.40
_exptl_crystal_size_mid 0.06
_exptl_crystal_size_min 0.06
_refine_diff_density_max 0.95
_refine_diff_density_min -0.82
_refine_ls_extinction_method None
_refine_ls_goodness_of_fit_ref 0.9004
_refine_ls_hydrogen_treatment mixed
_refine_ls_matrix_type full
_refine_ls_number_parameters 370
_refine_ls_number_reflns 5834
_refine_ls_number_restraints 0
_refine_ls_R_factor_all 0.0621
_refine_ls_R_factor_gt 0.0338
_refine_ls_shift/su_max 0.000519
_refine_ls_structure_factor_coef Fsqd
_refine_ls_weighting_details
;
Method, part 1, Chebychev polynomial, (Watkin, 1994, Prince, 1982)
[weight] = 1.0/[A~0~*T~0~(x)+A~1~*T~1~(x) ... +A~n-1~]*T~n-1~(x)]
where A~i~ are the Chebychev coefficients listed below and x= Fcalc/Fmax
Method = Robust Weighting (Prince, 1982)
W = [weight] * [1-(deltaF/6*sigmaF)^2^]^2^
A~i~ are:
3.26 4.21 1.66
;
_refine_ls_weighting_scheme calc
_refine_ls_wR_factor_all 0.0779
_refine_ls_wR_factor_gt 0.0752
_refine_ls_wR_factor_ref 0.0752
_reflns_limit_h_max 25
_reflns_limit_h_min 0
_reflns_limit_k_max 23
_reflns_limit_k_min 0
_reflns_limit_l_max 28
_reflns_limit_l_min 0
_reflns_number_gt 5834
_reflns_number_total 9324
_reflns_threshold_expression I>2.00u(I)
_cod_data_source_file b516962c.txt
_cod_data_source_block agno3
_cod_depositor_comments
;
The following automatic conversions were performed:
'_atom_site_refinement_disorder_assembly' tag replaced with
'_atom_site_disorder_assembly'.

'_atom_site_refinement_disorder_group'
tag replaced with '_atom_site_disorder_group'.

Automatic conversion script
Id: cif_correct_tags 1383 2010-08-28 14:59:44Z saulius 

The following automatic conversions were performed:
'_symmetry_cell_setting' value 'Orthorhombic' changed to 'orthorhombic'
according to '/home/saulius/struct/CIF-dictionaries/cif_core.dic'
dictionary named 'cif_core.dic' version 2.4.1 from 2010-06-29.

Automatic conversion script
Id: cif_fix_enum 1527 2010-12-29 10:47:43Z saulius 
;
_cod_original_sg_symbol_H-M 'P b c a '
_cod_original_formula_sum ' C28 H28 Ag1 N5 O5 S2 '
_cod_database_code 7203234

loop_
_symmetry_equiv_pos_as_xyz
x,y,z
-x,-y,-z
-x+1/2,y+1/2,z
x+1/2,-y+1/2,-z
x,-y+1/2,z+1/2
-x,y+1/2,-z+1/2
-x+1/2,-y,z+1/2
x+1/2,y,-z+1/2

loop_
_atom_site_label
_atom_site_type_symbol
_atom_site_fract_x
_atom_site_fract_y
_atom_site_fract_z
_atom_site_U_iso_or_equiv
_atom_site_occupancy
_atom_site_adp_type
_atom_site_refinement_flags_posn
_atom_site_refinement_flags_adp
_atom_site_refinement_flags_occupancy
_atom_site_disorder_assembly
_atom_site_disorder_group
_atom_site_attached_hydrogens
Ag1 Ag 0.812745(9) 0.175405(12) 0.239595(11) 0.0244 1.0000 Uani . . . . . .
S1 S 0.85539(3) 0.15271(4) 0.11653(3) 0.0201 1.0000 Uani . . . . . .
C14 C 0.95191(13) 0.16948(14) 0.11525(12) 0.0182 1.0000 Uani . . . . . .
C27 C 0.98445(12) 0.21461(14) 0.16863(12) 0.0177 1.0000 Uani . . . . . .
C18 C 1.05978(12) 0.22948(14) 0.16845(12) 0.0183 1.0000 Uani . . . . . .
N3 N 1.08751(11) 0.27533(13) 0.22526(11) 0.0204 1.0000 Uani . . . . . .
C20 C 1.15915(13) 0.28055(13) 0.24615(12) 0.0186 1.0000 Uani . . . . . .
O2 O 1.21018(9) 0.25032(11) 0.21258(10) 0.0225 1.0000 Uani . . . . . .
N4 N 1.16739(11) 0.32188(14) 0.30791(11) 0.0204 1.0000 Uani . . . . . .
C21 C 1.23481(13) 0.33868(13) 0.34131(13) 0.0198 1.0000 Uani . . . . . .
C26 C 1.29923(13) 0.35514(14) 0.30430(14) 0.0212 1.0000 Uani . . . . . .
C25 C 1.36287(14) 0.37558(16) 0.34094(17) 0.0278 1.0000 Uani . . . . . .
C24 C 1.36249(17) 0.38013(18) 0.41364(19) 0.0356 1.0000 Uani . . . . . .
C23 C 1.29849(18) 0.36423(19) 0.45030(17) 0.0364 1.0000 Uani . . . . . .
C22 C 1.23472(16) 0.34289(17) 0.41475(14) 0.0272 1.0000 Uani . . . . . .
C17 C 1.10260(14) 0.19746(16) 0.11360(13) 0.0226 1.0000 Uani . . . . . .
C16 C 1.06875(14) 0.15220(17) 0.06107(13) 0.0241 1.0000 Uani . . . . . .
C15 C 0.99402(14) 0.13806(15) 0.06028(13) 0.0215 1.0000 Uani . . . . . .
C19 C 0.85086(15) 0.04172(16) 0.10863(16) 0.0288 1.0000 Uani . . . . . .
S2 S 0.85661(3) 0.17545(4) 0.36479(3) 0.0217 1.0000 Uani . . . . . .
O1 O 0.71610(10) 0.07473(11) 0.21576(10) 0.0229 1.0000 Uani . . . . . .
C1 C 0.66575(13) 0.04854(13) 0.25234(13) 0.0194 1.0000 Uani . . . . . .
N1 N 0.59324(11) 0.05637(12) 0.23480(11) 0.0204 1.0000 Uani . . . . . .
C8 C 0.56318(13) 0.10152(14) 0.17881(12) 0.0189 1.0000 Uani . . . . . .
C13 C 0.48781(13) 0.11628(14) 0.18163(13) 0.0189 1.0000 Uani . . . . . .
C12 C 0.45319(14) 0.16144(13) 0.12922(13) 0.0202 1.0000 Uani . . . . . .
C11 C 0.49313(16) 0.19177(16) 0.07280(14) 0.0261 1.0000 Uani . . . . . .
C10 C 0.56793(15) 0.17746(17) 0.07040(14) 0.0259 1.0000 Uani . . . . . .
C9 C 0.60375(14) 0.13296(15) 0.12218(13) 0.0239 1.0000 Uani . . . . . .
N2 N 0.67513(11) 0.00808(13) 0.31451(11) 0.0206 1.0000 Uani . . . . . .
C2 C 0.74200(13) -0.01253(14) 0.34670(13) 0.0199 1.0000 Uani . . . . . .
C7 C 0.80743(14) -0.02295(14) 0.30944(14) 0.0234 1.0000 Uani . . . . . .
C6 C 0.87068(14) -0.04512(15) 0.34577(16) 0.0264 1.0000 Uani . . . . . .
C5 C 0.86983(16) -0.05793(18) 0.41730(18) 0.0338 1.0000 Uani . . . . . .
C4 C 0.80484(17) -0.0487(2) 0.45401(16) 0.0349 1.0000 Uani . . . . . .
C3 C 0.74102(15) -0.02608(18) 0.41910(15) 0.0277 1.0000 Uani . . . . . .
C28 C 0.34392(16) 0.27925(17) 0.10345(17) 0.0325 1.0000 Uani . . . . . .
N5 N 0.50150(11) -0.08446(13) 0.36073(12) 0.0215 1.0000 Uani . . . . . .
O3 O 0.54777(11) -0.04389(13) 0.39446(11) 0.0309 1.0000 Uani . . . . . .
O4 O 0.50245(12) -0.08390(17) 0.29475(11) 0.0402 1.0000 Uani . . . . . .
O5 O 0.45426(11) -0.12521(13) 0.39247(11) 0.0302 1.0000 Uani . . . . . .
H15 H 0.95353(12) 0.23707(14) 0.20761(12) 0.0222 1.0000 Uiso R . . . . .
H22 H 1.29956(13) 0.35244(14) 0.25158(14) 0.0268 1.0000 Uiso R . . . . .
H21 H 1.40954(14) 0.38700(16) 0.31448(17) 0.0361 1.0000 Uiso R . . . . .
H20 H 1.40852(17) 0.39487(18) 0.43971(19) 0.0439 1.0000 Uiso R . . . . .
H19 H 1.29790(18) 0.36828(19) 0.50306(17) 0.0445 1.0000 Uiso R . . . . .
H18 H 1.18877(16) 0.33047(17) 0.44161(14) 0.0343 1.0000 Uiso R . . . . .
H14 H 1.15687(14) 0.20709(16) 0.11281(13) 0.0279 1.0000 Uiso R . . . . .
H13 H 1.09941(14) 0.12915(17) 0.02223(13) 0.0295 1.0000 Uiso R . . . . .
H12 H 0.97065(14) 0.10624(15) 0.02116(13) 0.0271 1.0000 Uiso R . . . . .
H4 H 0.45849(13) 0.09397(14) 0.22180(13) 0.0238 1.0000 Uiso R . . . . .
H3 H 0.46832(16) 0.22344(16) 0.03444(14) 0.0318 1.0000 Uiso R . . . . .
H2 H 0.59698(15) 0.19976(17) 0.02999(14) 0.0328 1.0000 Uiso R . . . . .
H1 H 0.65806(14) 0.12357(15) 0.11942(13) 0.0294 1.0000 Uiso R . . . . .
H11 H 0.80854(14) -0.01484(14) 0.25718(14) 0.0296 1.0000 Uiso R . . . . .
H10 H 0.91783(14) -0.05204(15) 0.31950(16) 0.0336 1.0000 Uiso R . . . . .
H9 H 0.91595(16) -0.07332(18) 0.44287(18) 0.0417 1.0000 Uiso R . . . . .
H8 H 0.80377(17) -0.0590(2) 0.50606(16) 0.0427 1.0000 Uiso R . . . . .
H7 H 0.69428(15) -0.01926(18) 0.44605(15) 0.0350 1.0000 Uiso R . . . . .
H6 H 0.62959(11) -0.00913(13) 0.33978(11) 0.0251 1.0000 Uiso R . . . . .
H5 H 0.55755(11) 0.02662(12) 0.26548(11) 0.0255 1.0000 Uiso R . . . . .
H16 H 1.05115(11) 0.30747(13) 0.25329(11) 0.0258 1.0000 Uiso R . . . . .
H17 H 1.12189(11) 0.34189(14) 0.33172(11) 0.0254 1.0000 Uiso R . . . . .
H25 H 0.79850(15) 0.02377(16) 0.10882(16) 0.0364 1.0000 Uiso R . . . . .
H23 H 0.87710(15) 0.01586(16) 0.14939(16) 0.0364 1.0000 Uiso R . . . . .
H24 H 0.87471(15) 0.02430(16) 0.06373(16) 0.0364 1.0000 Uiso R . . . . .
H27 H 0.29046(16) 0.29365(17) 0.10468(17) 0.0401 1.0000 Uiso R . . . . .
H28 H 0.37166(16) 0.31813(17) 0.13416(17) 0.0401 1.0000 Uiso R . . . . .
H26 H 0.36219(16) 0.28330(17) 0.05402(17) 0.0401 1.0000 Uiso R . . . . .

loop_
_atom_site_aniso_label
_atom_site_aniso_U_11
_atom_site_aniso_U_22
_atom_site_aniso_U_33
_atom_site_aniso_U_23
_atom_site_aniso_U_13
_atom_site_aniso_U_12
Ag1 0.01435(7) 0.02826(8) 0.03048(9) -0.01226(7) 0.00314(7) -0.00164(7)
S1 0.0169(2) 0.0191(2) 0.0243(3) -0.0013(2) -0.00228(19) 0.00138(19)
C14 0.0178(9) 0.0171(10) 0.0196(10) 0.0030(8) 0.0017(7) 0.0015(7)
C27 0.0177(10) 0.0158(9) 0.0195(10) 0.0013(8) 0.0008(8) 0.0028(7)
C18 0.0192(10) 0.0171(9) 0.0185(10) 0.0028(8) -0.0011(8) 0.0004(8)
N3 0.0158(8) 0.0214(9) 0.0239(11) -0.0013(7) 0.0008(7) 0.0002(7)
C20 0.0182(9) 0.0168(9) 0.0209(11) 0.0054(8) -0.0019(8) 0.0000(7)
O2 0.0175(7) 0.0246(8) 0.0254(8) -0.0009(7) -0.0021(6) 0.0057(6)
N4 0.0166(8) 0.0234(9) 0.0213(9) -0.0010(8) -0.0005(7) 0.0006(7)
C21 0.0218(10) 0.0136(10) 0.0241(11) 0.0025(7) -0.0039(8) 0.0038(7)
C26 0.0216(11) 0.0155(9) 0.0266(12) 0.0008(8) -0.0024(8) 0.0014(8)
C25 0.0217(11) 0.0170(10) 0.0449(16) 0.0021(10) -0.0063(10) 0.0017(9)
C24 0.0337(14) 0.0270(13) 0.0461(18) -0.0032(12) -0.0183(13) 0.0057(11)
C23 0.0450(18) 0.0342(15) 0.0302(14) -0.0035(11) -0.0143(12) 0.0088(12)
C22 0.0324(13) 0.0262(12) 0.0231(12) 0.0003(9) -0.0011(10) 0.0069(10)
C17 0.0196(10) 0.0271(12) 0.0211(11) 0.0043(9) 0.0036(9) -0.0012(8)
C16 0.0237(11) 0.0300(12) 0.0185(11) -0.0005(9) 0.0045(8) -0.0008(9)
C15 0.0245(11) 0.0209(11) 0.0191(11) 0.0013(8) 0.0022(8) -0.0019(9)
C19 0.0278(12) 0.0227(11) 0.0359(15) -0.0091(10) 0.0068(10) -0.0054(9)
S2 0.0221(3) 0.0185(2) 0.0244(3) -0.0056(2) 0.0051(2) -0.0027(2)
O1 0.0202(8) 0.0215(8) 0.0271(8) -0.0008(7) 0.0018(7) -0.0055(6)
C1 0.0192(9) 0.0141(8) 0.0250(12) -0.0033(8) 0.0001(8) -0.0007(7)
N1 0.0181(9) 0.0205(9) 0.0224(9) 0.0031(7) 0.0028(8) -0.0003(7)
C8 0.0225(10) 0.0165(9) 0.0176(10) -0.0021(8) 0.0005(8) -0.0013(8)
C13 0.0212(10) 0.0161(9) 0.0194(11) -0.0007(8) -0.0002(8) -0.0030(8)
C12 0.0232(10) 0.0144(10) 0.0231(11) -0.0007(8) -0.0014(8) -0.0022(7)
C11 0.0327(13) 0.0232(12) 0.0223(12) 0.0026(9) 0.0021(10) -0.0012(9)
C10 0.0308(12) 0.0254(11) 0.0215(11) 0.0036(10) 0.0077(9) -0.0033(10)
C9 0.0258(11) 0.0224(11) 0.0234(12) 0.0011(8) 0.0050(9) -0.0011(9)
N2 0.0172(9) 0.0235(9) 0.0210(10) 0.0004(7) 0.0006(7) -0.0006(7)
C2 0.0198(10) 0.0155(10) 0.0243(11) -0.0023(8) -0.0001(8) -0.0007(8)
C7 0.0232(11) 0.0169(9) 0.0301(12) -0.0039(8) 0.0006(9) -0.0011(9)
C6 0.0209(11) 0.0164(10) 0.0420(15) -0.0024(9) 0.0006(10) -0.0007(8)
C5 0.0272(13) 0.0294(13) 0.0447(17) -0.0016(12) -0.0113(12) 0.0011(11)
C4 0.0356(15) 0.0394(15) 0.0296(14) 0.0013(11) -0.0091(11) 0.0041(12)
C3 0.0262(12) 0.0310(12) 0.0260(12) -0.0010(10) -0.0014(10) 0.0008(10)
C28 0.0315(14) 0.0249(12) 0.0412(16) 0.0130(11) 0.0028(12) 0.0040(10)
N5 0.0183(9) 0.0195(9) 0.0266(11) 0.0020(8) 0.0014(8) 0.0023(7)
O3 0.0294(9) 0.0295(10) 0.0337(10) -0.0091(8) 0.0060(8) -0.0120(8)
O4 0.0345(11) 0.0628(16) 0.0233(10) 0.0038(10) 0.0016(8) -0.0162(11)
O5 0.0266(9) 0.0344(10) 0.0296(10) 0.0109(8) -0.0026(8) -0.0115(8)

loop_
_atom_type_symbol
_atom_type_scat_dispersion_real
_atom_type_scat_dispersion_imag
_atom_type_scat_Cromer_Mann_a1
_atom_type_scat_Cromer_Mann_b1
_atom_type_scat_Cromer_Mann_a2
_atom_type_scat_Cromer_Mann_b2
_atom_type_scat_Cromer_Mann_a3
_atom_type_scat_Cromer_Mann_b3
_atom_type_scat_Cromer_Mann_a4
_atom_type_scat_Cromer_Mann_b4
_atom_type_scat_Cromer_Mann_c
_atom_type_scat_source
'C ' 0.0033 0.0016 2.3100 20.8439 1.0200 10.2075 1.5886 0.5687 0.8650 51.6512 0.2156 International_Tables_Vol_IV_Table_2.2B
'H ' 0.0000 0.0000 0.4930 10.5109 0.3229 26.1257 0.1402 3.1424 0.0408 57.7998 0.0030 International_Tables_Vol_IV_Table_2.2B
'N ' 0.0061 0.0033 12.2126 0.0057 3.1322 9.8933 2.0125 28.9975 1.1663 0.5826 -11.5290 International_Tables_Vol_IV_Table_2.2B
'O ' 0.0106 0.0060 3.0485 13.2771 2.2868 5.7011 1.5463 0.3239 0.8670 32.9089 0.2508 International_Tables_Vol_IV_Table_2.2B
'S ' 0.1246 0.1234 6.9053 1.4679 5.2034 22.2151 1.4379 0.2536 1.5863 56.1720 0.8669 International_Tables_Vol_IV_Table_2.2B
'Ag ' -0.8971 1.1015 19.2808 0.6446 16.6885 7.4726 4.8045 24.6605 1.0463 99.8156 5.1790 International_Tables_Vol_IV_Table_2.2B

loop_
_geom_angle_atom_site_label_1
_geom_angle_site_symmetry_1
_geom_angle_atom_site_label_2
_geom_angle_site_symmetry_2
_geom_angle_atom_site_label_3
_geom_angle_site_symmetry_3
_geom_angle
_geom_angle_publ_flag
O1 . Ag1 . S2 . 113.90(5) yes
O1 . Ag1 . S1 . 87.27(5) yes
S2 . Ag1 . S1 . 142.15(2) yes
O1 . Ag1 . O2 8_455 81.31(6) yes
S2 . Ag1 . O2 8_455 83.71(5) yes
S1 . Ag1 . O2 8_455 132.14(5) yes
C19 . S1 . C14 . 101.32(12) yes
C19 . S1 . Ag1 . 102.18(10) yes
C14 . S1 . Ag1 . 107.39(8) yes
C15 . C14 . C27 . 120.4(2) yes
C15 . C14 . S1 . 119.94(18) yes
C27 . C14 . S1 . 119.64(17) yes
H15 . C27 . C18 . 119.613 no
H15 . C27 . C14 . 119.584 no
C18 . C27 . C14 . 120.8(2) yes
C17 . C18 . N3 . 124.5(2) yes
C17 . C18 . C27 . 119.1(2) yes
N3 . C18 . C27 . 116.4(2) yes
H16 . N3 . C20 . 116.585 no
H16 . N3 . C18 . 116.604 no
C20 . N3 . C18 . 126.8(2) yes
N4 . C20 . O2 . 124.1(2) yes
N4 . C20 . N3 . 112.7(2) yes
O2 . C20 . N3 . 123.2(2) yes
C20 . O2 . Ag1 8_555 126.43(16) yes
H17 . N4 . C21 . 117.228 no
H17 . N4 . C20 . 117.328 no
C21 . N4 . C20 . 125.4(2) yes
C22 . C21 . C26 . 119.7(2) yes
C22 . C21 . N4 . 117.2(2) yes
C26 . C21 . N4 . 123.0(2) yes
H22 . C26 . C25 . 120.269 no
H22 . C26 . C21 . 119.999 no
C25 . C26 . C21 . 119.7(2) yes
H21 . C25 . C24 . 119.541 no
H21 . C25 . C26 . 119.992 no
C24 . C25 . C26 . 120.5(3) yes
H20 . C24 . C23 . 120.147 no
H20 . C24 . C25 . 120.075 no
C23 . C24 . C25 . 119.8(3) yes
H19 . C23 . C22 . 119.489 no
H19 . C23 . C24 . 119.923 no
C22 . C23 . C24 . 120.6(3) yes
H18 . C22 . C23 . 120.249 no
H18 . C22 . C21 . 119.976 no
C23 . C22 . C21 . 119.8(3) yes
H14 . C17 . C16 . 120.847 no
H14 . C17 . C18 . 120.210 no
C16 . C17 . C18 . 118.9(2) yes
H13 . C16 . C15 . 118.796 no
H13 . C16 . C17 . 118.797 no
C15 . C16 . C17 . 122.4(2) yes
H12 . C15 . C16 . 120.945 no
H12 . C15 . C14 . 120.725 no
C16 . C15 . C14 . 118.3(2) yes
H24 . C19 . H23 . 109.394 no
H24 . C19 . H25 . 109.705 no
H23 . C19 . H25 . 109.351 no
H24 . C19 . S1 . 109.465 no
H23 . C19 . S1 . 109.383 no
H25 . C19 . S1 . 109.528 no
Ag1 . S2 . C12 8_555 112.10(8) yes
Ag1 . S2 . C28 8_555 105.99(11) yes
C12 8_555 S2 . C28 8_555 103.01(12) yes
C1 . O1 . Ag1 . 131.78(16) yes
N2 . C1 . N1 . 112.1(2) yes
N2 . C1 . O1 . 124.3(2) yes
N1 . C1 . O1 . 123.5(2) yes
H5 . N1 . C8 . 116.133 no
H5 . N1 . C1 . 116.270 no
C8 . N1 . C1 . 127.6(2) yes
C9 . C8 . C13 . 119.1(2) yes
C9 . C8 . N1 . 124.4(2) yes
C13 . C8 . N1 . 116.5(2) yes
H4 . C13 . C12 . 119.700 no
H4 . C13 . C8 . 119.566 no
C12 . C13 . C8 . 120.7(2) yes
C11 . C12 . C13 . 120.2(2) yes
C11 . C12 . S2 8_455 121.6(2) yes
C13 . C12 . S2 8_455 118.16(19) yes
H3 . C11 . C10 . 120.550 no
H3 . C11 . C12 . 120.537 no
C10 . C11 . C12 . 118.9(2) yes
H2 . C10 . C9 . 118.960 no
H2 . C10 . C11 . 119.080 no
C9 . C10 . C11 . 122.0(2) yes
H1 . C9 . C10 . 120.538 no
H1 . C9 . C8 . 120.372 no
C10 . C9 . C8 . 119.1(2) yes
H6 . N2 . C2 . 116.501 no
H6 . N2 . C1 . 116.536 no
C2 . N2 . C1 . 127.0(2) yes
C3 . C2 . C7 . 119.4(2) yes
C3 . C2 . N2 . 117.1(2) yes
C7 . C2 . N2 . 123.4(2) yes
H11 . C7 . C6 . 120.577 no
H11 . C7 . C2 . 120.185 no
C6 . C7 . C2 . 119.2(2) yes
H10 . C6 . C5 . 119.029 no
H10 . C6 . C7 . 119.651 no
C5 . C6 . C7 . 121.3(3) yes
H9 . C5 . C4 . 120.130 no
H9 . C5 . C6 . 120.443 no
C4 . C5 . C6 . 119.4(3) yes
H8 . C4 . C3 . 119.875 no
H8 . C4 . C5 . 119.694 no
C3 . C4 . C5 . 120.4(3) yes
H7 . C3 . C4 . 119.974 no
H7 . C3 . C2 . 119.885 no
C4 . C3 . C2 . 120.1(3) yes
H26 . C28 . H28 . 109.762 no
H26 . C28 . H27 . 109.347 no
H28 . C28 . H27 . 109.346 no
H26 . C28 . S2 8_455 109.425 no
H28 . C28 . S2 8_455 109.382 no
H27 . C28 . S2 8_455 109.566 no
O5 . N5 . O4 . 119.9(2) yes
O5 . N5 . O3 . 120.1(2) yes
O4 . N5 . O3 . 120.0(2) yes

loop_
_geom_bond_atom_site_label_1
_geom_bond_site_symmetry_1
_geom_bond_atom_site_label_2
_geom_bond_site_symmetry_2
_geom_bond_distance
_geom_bond_publ_flag
Ag1 . O1 . 2.4486(17) yes
Ag1 . S2 . 2.5087(7) yes
Ag1 . S1 . 2.4906(7) yes
Ag1 . O2 8_455 2.4108(17) yes
S1 . C19 . 1.814(3) yes
S1 . C14 . 1.782(2) yes
C14 . C15 . 1.393(3) yes
C14 . C27 . 1.385(3) yes
C27 . H15 . 1.000 no
C27 . C18 . 1.395(3) yes
C18 . C17 . 1.402(3) yes
C18 . N3 . 1.406(3) yes
N3 . H16 . 0.999 no
N3 . C20 . 1.368(3) yes
C20 . N4 . 1.360(3) yes
C20 . O2 . 1.231(3) yes
N4 . H17 . 1.000 no
N4 . C21 . 1.411(3) yes
C21 . C22 . 1.396(4) yes
C21 . C26 . 1.395(3) yes
C26 . H22 . 1.002 no
C26 . C25 . 1.394(3) yes
C25 . H21 . 1.006 no
C25 . C24 . 1.383(5) yes
C24 . H20 . 1.004 no
C24 . C23 . 1.384(5) yes
C23 . H19 . 1.004 no
C23 . C22 . 1.389(4) yes
C22 . H18 . 1.002 no
C17 . H14 . 1.003 no
C17 . C16 . 1.385(4) yes
C16 . H13 . 0.999 no
C16 . C15 . 1.383(3) yes
C15 . H12 . 1.001 no
C19 . H24 . 0.998 no
C19 . H23 . 1.003 no
C19 . H25 . 0.999 no
S2 . C12 8_555 1.780(3) yes
S2 . C28 8_555 1.808(3) yes
O1 . C1 . 1.228(3) yes
C1 . N2 . 1.363(3) yes
C1 . N1 . 1.370(3) yes
N1 . H5 . 0.999 no
N1 . C8 . 1.404(3) yes
C8 . C9 . 1.402(3) yes
C8 . C13 . 1.397(3) yes
C13 . H4 . 1.000 no
C13 . C12 . 1.389(3) yes
C12 . C11 . 1.386(4) yes
C11 . H3 . 1.001 no
C11 . C10 . 1.385(4) yes
C10 . H2 . 1.001 no
C10 . C9 . 1.385(4) yes
C9 . H1 . 1.004 no
N2 . H6 . 1.000 no
N2 . C2 . 1.405(3) yes
C2 . C3 . 1.393(4) yes
C2 . C7 . 1.398(3) yes
C7 . H11 . 1.001 no
C7 . C6 . 1.392(4) yes
C6 . H10 . 1.001 no
C6 . C5 . 1.374(4) yes
C5 . H9 . 1.003 no
C5 . C4 . 1.384(4) yes
C4 . H8 . 1.003 no
C4 . C3 . 1.390(4) yes
C3 . H7 . 1.001 no
C28 . H26 . 0.998 no
C28 . H28 . 0.998 no
C28 . H27 . 1.003 no
N5 . O5 . 1.243(3) yes
N5 . O4 . 1.253(3) yes
N5 . O3 . 1.248(3) yes
